data_7007884
loop_
_publ_author_name
'Vaca, Albert'
'Teixidor, Francesc'
'Kivek\"as, Raikko'
'Sillanp\"a\"a, Reijo'
'Vi\~nas, Clara'

_publ_section_title
;
 A solvent-free regioselective iodination route of ortho-carboranes.
;
_journal_issue 41
_journal_name_full 'Dalton transactions (Cambridge, England : 2003)'
_journal_page_first 4884
_journal_page_last 4885
_journal_paper_doi 10.1039/b612465h
_journal_year 2006
_chemical_formula_moiety 'C2 H8 B10 I4'
_chemical_formula_sum 'C2 H8 B10 I4'
_chemical_formula_weight 647.78
_chemical_name_systematic
;
?
;
_space_group_IT_number 14
_symmetry_cell_setting monoclinic
_symmetry_space_group_name_Hall '-P 2ybc'
_symmetry_space_group_name_H-M 'P 1 21/c 1'
_atom_sites_solution_hydrogens geom
_atom_sites_solution_primary direct
_atom_sites_solution_secondary difmap
_audit_creation_method SHELXL-97
_cell_angle_alpha 90.00
_cell_angle_beta 110.378(2)
_cell_angle_gamma 90.00
_cell_formula_units_Z 8
_cell_length_a 15.0422(5)
_cell_length_b 14.8814(5)
_cell_length_c 14.3581(5)
_cell_measurement_reflns_used 6090
_cell_measurement_temperature 173(2)
_cell_measurement_theta_max 28.7
_cell_measurement_theta_min 0.407
_cell_volume 3012.90(18)
_computing_cell_refinement 'HKL Scalepack (Otwinowski & Minor 1997)'
_computing_data_collection 'Collect (Nonius BV, 1997-2000)'
_computing_data_reduction
;
HKL Denzo and Scalepack (Otwinowski & Minor 1997)
;
_computing_molecular_graphics 'SHELXTL/PC (Sheldrick, 1990)'
_computing_publication_material 'SHELXL-97 (Sheldrick, 1997)'
_computing_structure_refinement 'SHELXL-97 (Sheldrick, 1997)'
_computing_structure_solution 'SHELXS-97 (Sheldrick, 1990)'
_diffrn_ambient_temperature 173(2)
_diffrn_detector 'CCD plate'
_diffrn_detector_area_resol_mean 9
_diffrn_measured_fraction_theta_full 0.999
_diffrn_measured_fraction_theta_max 0.999
_diffrn_measurement_device '95mm CCD camera on \k-goniostat'
_diffrn_measurement_device_type KappaCCD
_diffrn_measurement_method 'CCD rotation images, thick slices'
_diffrn_radiation_monochromator 'horizonally mounted graphite crystal'
_diffrn_radiation_probe x-ray
_diffrn_radiation_type Mok\a
_diffrn_radiation_wavelength 0.71073
_diffrn_reflns_av_R_equivalents 0.0581
_diffrn_reflns_av_sigmaI/netI 0.0731
_diffrn_reflns_limit_h_max 19
_diffrn_reflns_limit_h_min -17
_diffrn_reflns_limit_k_max 17
_diffrn_reflns_limit_k_min -19
_diffrn_reflns_limit_l_max 18
_diffrn_reflns_limit_l_min -16
_diffrn_reflns_number 18481
_diffrn_reflns_theta_full 27.00
_diffrn_reflns_theta_max 27.00
_diffrn_reflns_theta_min 1.44
_diffrn_source 'Enraf Nonius FR590'
_diffrn_standards_decay_% <1
_exptl_absorpt_coefficient_mu 8.235
_exptl_absorpt_correction_T_max 0.6927
_exptl_absorpt_correction_T_min 0.3265
_exptl_absorpt_correction_type refdelf
_exptl_absorpt_process_details
;
Sheldrick, G.M. (anon) SHELX97 Release 97-2 (1998)
I/sigma threshold for reflections = 5.000
Delta(U)/lambda**2 = 0.000
Highest even order spherical harmonic = 6
Highest odd order spherical harmonic = 3
;
_exptl_crystal_colour colourless
_exptl_crystal_density_diffrn 2.856
_exptl_crystal_density_method 'not measured'
_exptl_crystal_description plate
_exptl_crystal_F_000 2256
_exptl_crystal_size_max 0.16
_exptl_crystal_size_mid 0.12
_exptl_crystal_size_min 0.04
_refine_diff_density_max 3.121
_refine_diff_density_min -1.874
_refine_diff_density_rms 0.233
_refine_ls_extinction_coef 0.00018(3)
_refine_ls_extinction_expression Fc^*^=kFc[1+0.001xFc^2^\l^3^/sin(2\q)]^-1/4^
_refine_ls_extinction_method SHELXL
_refine_ls_goodness_of_fit_ref 1.049
_refine_ls_hydrogen_treatment constr
_refine_ls_matrix_type full
_refine_ls_number_parameters 290
_refine_ls_number_reflns 6563
_refine_ls_number_restraints 0
_refine_ls_restrained_S_all 1.049
_refine_ls_R_factor_all 0.0814
_refine_ls_R_factor_gt 0.0417
_refine_ls_shift/su_max 0.001
_refine_ls_shift/su_mean 0.000
_refine_ls_structure_factor_coef Fsqd
_refine_ls_weighting_details
;
calc w=1/[\s^2^(Fo^2^)+(0.0371P)^2^+0.0000P] where P=(Fo^2^+2Fc^2^)/3
;
_refine_ls_weighting_scheme calc
_refine_ls_wR_factor_gt 0.0855
_refine_ls_wR_factor_ref 0.0930
_reflns_number_gt 4452
_reflns_number_total 6563
_reflns_threshold_expression >2sigma(I)
_cod_data_source_file b612465h.txt
_cod_data_source_block compound_1
_cod_original_sg_symbol_H-M 'P 21/c'
_cod_database_code 7007884
_exptl_absorpt_factor_mur 0.000
_exptl_absorpt_rmerge_before 0.0804
_exptl_absorpt_rmerge_after 0.0389

loop_
_symmetry_equiv_pos_as_xyz
'x, y, z'
'-x, y+1/2, -z+1/2'
'-x, -y, -z'
'x, -y-1/2, z-1/2'

loop_
_atom_site_label
_atom_site_type_symbol
_atom_site_fract_x
_atom_site_fract_y
_atom_site_fract_z
_atom_site_U_iso_or_equiv
_atom_site_adp_type
_atom_site_occupancy
_atom_site_calc_flag
_atom_site_refinement_flags
_atom_site_disorder_assembly
_atom_site_disorder_group
I8 I 0.21627(4) 0.11808(4) 0.51033(4) 0.03096(15) Uani 1 d . . .
I9 I -0.05981(4) 0.05227(3) 0.35664(4) 0.03014(15) Uani 1 d . . .
I10 I -0.09701(5) 0.07420(4) 0.05822(5) 0.04447(18) Uani 1 d . . .
I12 I 0.15991(4) -0.01711(3) 0.25268(4) 0.02939(15) Uani 1 d . . .
C1 C 0.0435(6) 0.3236(5) 0.2602(6) 0.0249(19) Uani 1 d . . .
H1 H 0.0217 0.3954 0.2610 0.030 Uiso 1 calc R . .
C2 C 0.1274(6) 0.2972(5) 0.2211(6) 0.0262(19) Uani 1 d . . .
H2 H 0.1651 0.3505 0.1940 0.031 Uiso 1 calc R . .
B3 B 0.1494(7) 0.2938(6) 0.3458(7) 0.025(2) Uani 1 d . . .
H3 H 0.1980 0.3404 0.4019 0.030 Uiso 1 calc R . .
B4 B 0.0406(6) 0.2557(5) 0.3552(7) 0.022(2) Uani 1 d . . .
H4 H 0.0173 0.2763 0.4182 0.026 Uiso 1 calc R . .
B5 B -0.0432(7) 0.2440(6) 0.2318(7) 0.026(2) Uani 1 d . . .
H5 H -0.1205 0.2574 0.2146 0.031 Uiso 1 calc R . .
B6 B 0.0146(7) 0.2726(7) 0.1460(8) 0.032(2) Uani 1 d . . .
H6 H -0.0241 0.3051 0.0727 0.038 Uiso 1 calc R . .
B7 B 0.1930(7) 0.2095(6) 0.2858(8) 0.028(2) Uani 1 d . . .
H7 H 0.2709 0.1997 0.3028 0.034 Uiso 1 calc R . .
B8 B 0.1362(7) 0.1794(6) 0.3717(7) 0.023(2) Uani 1 d . . .
B9 B 0.0166(6) 0.1470(6) 0.3008(7) 0.0189(19) Uani 1 d . . .
B10 B -0.0005(7) 0.1577(6) 0.1703(7) 0.025(2) Uani 1 d . . .
B11 B 0.1087(7) 0.1958(6) 0.1610(7) 0.025(2) Uani 1 d . . .
H11 H 0.1316 0.1771 0.0972 0.030 Uiso 1 calc R . .
B12 B 0.1114(6) 0.1181(6) 0.2570(6) 0.0190(19) Uani 1 d . . .
I28 I 0.73552(5) 0.16349(5) 0.45656(5) 0.0500(2) Uani 1 d . . .
I29 I 0.46616(4) 0.06887(3) 0.37774(4) 0.02804(15) Uani 1 d . . .
I30 I 0.35985(4) 0.03052(4) 0.07819(5) 0.04104(17) Uani 1 d . . .
I32 I 0.64076(4) -0.03199(3) 0.22907(4) 0.02820(15) Uani 1 d . . .
C21 C 0.5106(7) 0.3081(6) 0.1819(8) 0.044(3) Uani 1 d . . .
H21 H 0.4832 0.3787 0.1686 0.052 Uiso 1 calc R . .
C22 C 0.5804(7) 0.2684(6) 0.1287(8) 0.044(3) Uani 1 d . . .
H22 H 0.6040 0.3117 0.0778 0.053 Uiso 1 calc R . .
B23 B 0.6281(8) 0.2924(7) 0.2497(9) 0.041(3) Uani 1 d . . .
H23 H 0.6800 0.3479 0.2817 0.050 Uiso 1 calc R . .
B24 B 0.5386(8) 0.2638(7) 0.2994(9) 0.041(3) Uani 1 d . . .
H24 H 0.5318 0.2998 0.3651 0.049 Uiso 1 calc R . .
B25 B 0.4388(7) 0.2277(6) 0.1982(8) 0.030(2) Uani 1 d . . .
H25 H 0.3653 0.2400 0.1981 0.036 Uiso 1 calc R . .
B26 B 0.4649(7) 0.2356(7) 0.0883(8) 0.034(3) Uani 1 d . . .
H26 H 0.4106 0.2538 0.0149 0.041 Uiso 1 calc R . .
B27 B 0.6607(9) 0.1935(7) 0.1992(9) 0.043(3) Uani 1 d . . .
H27 H 0.7342 0.1828 0.1988 0.052 Uiso 1 calc R . .
B28 B 0.6323(7) 0.1867(6) 0.3105(8) 0.031(2) Uani 1 d . . .
B29 B 0.5142(7) 0.1467(6) 0.2780(7) 0.024(2) Uani 1 d . . .
B30 B 0.4662(7) 0.1307(6) 0.1462(7) 0.023(2) Uani 1 d . . .
B31 B 0.5578(7) 0.1583(6) 0.0977(8) 0.032(2) Uani 1 d . . .
H31 H 0.5641 0.1245 0.0306 0.038 Uiso 1 calc R . .
B32 B 0.5890(6) 0.1048(6) 0.2150(7) 0.022(2) Uani 1 d . . .

loop_
_atom_site_aniso_label
_atom_site_aniso_U_11
_atom_site_aniso_U_22
_atom_site_aniso_U_33
_atom_site_aniso_U_23
_atom_site_aniso_U_13
_atom_site_aniso_U_12
I8 0.0331(3) 0.0346(3) 0.0203(3) 0.0020(2) 0.0031(3) 0.0038(3)
I9 0.0347(3) 0.0224(3) 0.0418(4) -0.0013(2) 0.0241(3) -0.0053(2)
I10 0.0385(4) 0.0493(4) 0.0336(4) -0.0141(3) -0.0026(3) -0.0029(3)
I12 0.0298(3) 0.0224(3) 0.0386(3) -0.0043(2) 0.0153(3) 0.0035(2)
C1 0.025(5) 0.013(4) 0.034(5) -0.001(3) 0.006(4) 0.000(3)
C2 0.026(5) 0.026(4) 0.030(5) 0.005(4) 0.014(4) 0.000(4)
B3 0.026(6) 0.018(4) 0.028(6) 0.000(4) 0.005(5) -0.003(4)
B4 0.017(5) 0.014(4) 0.029(5) -0.003(4) 0.001(4) 0.001(4)
B5 0.025(5) 0.027(5) 0.023(5) 0.002(4) 0.005(5) -0.009(4)
B6 0.028(6) 0.032(5) 0.034(6) 0.007(5) 0.010(5) 0.011(5)
B7 0.019(5) 0.028(5) 0.035(6) 0.003(4) 0.005(5) 0.002(4)
B8 0.027(5) 0.017(4) 0.026(5) -0.001(4) 0.011(5) -0.006(4)
B9 0.024(5) 0.015(4) 0.022(5) 0.000(4) 0.014(4) -0.004(4)
B10 0.023(5) 0.024(5) 0.025(5) -0.002(4) 0.004(4) 0.002(4)
B11 0.037(6) 0.024(5) 0.015(5) 0.000(4) 0.011(5) -0.007(4)
B12 0.022(5) 0.017(4) 0.017(5) -0.004(4) 0.005(4) -0.001(4)
I28 0.0322(4) 0.0616(4) 0.0496(4) -0.0207(4) 0.0058(3) -0.0003(3)
I29 0.0423(4) 0.0225(3) 0.0243(3) 0.0035(2) 0.0178(3) -0.0002(2)
I30 0.0359(4) 0.0473(4) 0.0319(4) -0.0040(3) 0.0017(3) 0.0005(3)
I32 0.0307(3) 0.0214(3) 0.0325(3) 0.0052(2) 0.0109(3) 0.0076(2)
C21 0.063(7) 0.026(5) 0.062(7) -0.002(5) 0.046(6) -0.006(5)
C22 0.059(7) 0.028(5) 0.065(7) 0.020(5) 0.046(6) 0.012(4)
B23 0.043(7) 0.028(5) 0.061(8) -0.004(5) 0.028(7) -0.009(5)
B24 0.049(7) 0.029(6) 0.046(7) 0.002(5) 0.020(6) 0.012(5)
B25 0.027(6) 0.029(5) 0.040(6) 0.007(5) 0.018(5) 0.009(4)
B26 0.027(6) 0.043(6) 0.038(6) 0.025(5) 0.018(5) 0.022(5)
B27 0.050(8) 0.023(5) 0.066(9) 0.005(5) 0.031(7) -0.004(5)
B28 0.035(6) 0.026(5) 0.033(6) -0.009(4) 0.012(5) -0.007(4)
B29 0.021(5) 0.024(5) 0.030(6) 0.002(4) 0.013(5) -0.008(4)
B30 0.026(5) 0.018(5) 0.027(5) 0.001(4) 0.013(5) 0.002(4)
B31 0.042(7) 0.024(5) 0.035(6) 0.017(5) 0.020(5) 0.008(5)
B32 0.023(5) 0.016(4) 0.027(5) 0.009(4) 0.009(4) 0.004(4)

loop_
_atom_type_symbol
_atom_type_description
_atom_type_scat_dispersion_real
_atom_type_scat_dispersion_imag
_atom_type_scat_source
C C 0.0033 0.0016 'International Tables Vol C Tables 4.2.6.8 and 6.1.1.4'
H H 0.0000 0.0000 'International Tables Vol C Tables 4.2.6.8 and 6.1.1.4'
B B 0.0013 0.0007 'International Tables Vol C Tables 4.2.6.8 and 6.1.1.4'
I I -0.4742 1.8119 'International Tables Vol C Tables 4.2.6.8 and 6.1.1.4'

loop_
_geom_angle_atom_site_label_1
_geom_angle_atom_site_label_2
_geom_angle_atom_site_label_3
_geom_angle
_geom_angle_site_symmetry_1
_geom_angle_site_symmetry_3
_geom_angle_publ_flag
C2 C1 B3 62.2(5) . . ?
C2 C1 B5 112.2(6) . . ?
B3 C1 B5 116.1(6) . . ?
C2 C1 B4 112.2(6) . . ?
B3 C1 B4 63.0(5) . . ?
B5 C1 B4 63.3(5) . . ?
C2 C1 B6 61.7(5) . . ?
B3 C1 B6 115.9(6) . . ?
B5 C1 B6 63.0(5) . . ?
B4 C1 B6 115.6(6) . . ?
C2 C1 H1 120.5 . . ?
B3 C1 H1 116.5 . . ?
B5 C1 H1 117.7 . . ?
B4 C1 H1 117.9 . . ?
B6 C1 H1 116.9 . . ?
C1 C2 B6 62.6(5) . . ?
C1 C2 B7 112.0(6) . . ?
B6 C2 B7 116.1(7) . . ?
C1 C2 B3 61.7(5) . . ?
B6 C2 B3 116.3(6) . . ?
B7 C2 B3 62.7(5) . . ?
C1 C2 B11 112.4(6) . . ?
B6 C2 B11 62.6(6) . . ?
B7 C2 B11 64.0(5) . . ?
B3 C2 B11 116.1(6) . . ?
C1 C2 H2 120.4 . . ?
B6 C2 H2 116.4 . . ?
B7 C2 H2 117.7 . . ?
B3 C2 H2 116.8 . . ?
B11 C2 H2 117.6 . . ?
C1 B3 C2 56.1(5) . . ?
C1 B3 B8 105.0(6) . . ?
C2 B3 B8 104.8(6) . . ?
C1 B3 B7 104.2(7) . . ?
C2 B3 B7 58.6(5) . . ?
B8 B3 B7 60.5(5) . . ?
C1 B3 B4 58.9(5) . . ?
C2 B3 B4 104.0(6) . . ?
B8 B3 B4 60.3(5) . . ?
B7 B3 B4 108.5(6) . . ?
C1 B3 H3 124.9 . . ?
C2 B3 H3 125.2 . . ?
B8 B3 H3 122.5 . . ?
B7 B3 H3 121.9 . . ?
B4 B3 H3 122.0 . . ?
C1 B4 B9 104.2(6) . . ?
C1 B4 B3 58.1(5) . . ?
B9 B4 B3 107.9(6) . . ?
C1 B4 B8 103.8(6) . . ?
B9 B4 B8 60.6(5) . . ?
B3 B4 B8 59.5(5) . . ?
C1 B4 B5 58.2(5) . . ?
B9 B4 B5 60.7(5) . . ?
B3 B4 B5 107.7(6) . . ?
B8 B4 B5 109.1(6) . . ?
C1 B4 H4 125.8 . . ?
B9 B4 H4 122.0 . . ?
B3 B4 H4 121.9 . . ?
B8 B4 H4 122.2 . . ?
B5 B4 H4 121.0 . . ?
C1 B5 B6 58.9(5) . . ?
C1 B5 B4 58.6(5) . . ?
B6 B5 B4 108.4(7) . . ?
C1 B5 B10 103.8(6) . . ?
B6 B5 B10 59.3(5) . . ?
B4 B5 B10 107.9(7) . . ?
C1 B5 B9 103.4(6) . . ?
B6 B5 B9 107.5(6) . . ?
B4 B5 B9 59.3(5) . . ?
B10 B5 B9 60.3(5) . . ?
C1 B5 H5 125.4 . . ?
B6 B5 H5 121.4 . . ?
B4 B5 H5 121.4 . . ?
B10 B5 H5 122.6 . . ?
B9 B5 H5 123.0 . . ?
C2 B6 C1 55.7(5) . . ?
C2 B6 B11 59.0(5) . . ?
C1 B6 B11 104.0(7) . . ?
C2 B6 B10 104.5(7) . . ?
C1 B6 B10 104.2(7) . . ?
B11 B6 B10 60.4(5) . . ?
C2 B6 B5 103.4(7) . . ?
C1 B6 B5 58.0(5) . . ?
B11 B6 B5 108.8(7) . . ?
B10 B6 B5 60.6(5) . . ?
C2 B6 H6 125.4 . . ?
C1 B6 H6 125.6 . . ?
B11 B6 H6 121.6 . . ?
B10 B6 H6 122.7 . . ?
B5 B6 H6 122.1 . . ?
C2 B7 B3 58.7(5) . . ?
C2 B7 B12 103.7(6) . . ?
B3 B7 B12 108.1(6) . . ?
C2 B7 B8 104.1(6) . . ?
B3 B7 B8 59.6(5) . . ?
B12 B7 B8 60.8(5) . . ?
C2 B7 B11 58.3(5) . . ?
B3 B7 B11 108.1(7) . . ?
B12 B7 B11 59.7(5) . . ?
B8 B7 B11 108.5(7) . . ?
C2 B7 H7 125.6 . . ?
B3 B7 H7 121.4 . . ?
B12 B7 H7 122.4 . . ?
B8 B7 H7 122.1 . . ?
B11 B7 H7 121.4 . . ?
B3 B8 B4 60.2(5) . . ?
B3 B8 B7 59.9(5) . . ?
B4 B8 B7 107.9(6) . . ?
B3 B8 B9 107.6(7) . . ?
B4 B8 B9 59.6(5) . . ?
B7 B8 B9 107.5(6) . . ?
B3 B8 B12 107.3(6) . . ?
B4 B8 B12 107.4(7) . . ?
B7 B8 B12 59.5(5) . . ?
B9 B8 B12 59.9(5) . . ?
B3 B8 I8 122.6(6) . . ?
B4 B8 I8 124.2(6) . . ?
B7 B8 I8 120.0(6) . . ?
B9 B8 I8 122.7(5) . . ?
B12 B8 I8 120.3(5) . . ?
B4 B9 B8 59.8(5) . . ?
B4 B9 B12 107.9(6) . . ?
B8 B9 B12 60.3(5) . . ?
B4 B9 B5 60.0(5) . . ?
B8 B9 B5 107.8(6) . . ?
B12 B9 B5 107.6(6) . . ?
B4 B9 B10 108.0(6) . . ?
B8 B9 B10 108.5(6) . . ?
B12 B9 B10 60.2(5) . . ?
B5 B9 B10 59.7(5) . . ?
B4 B9 I9 119.2(5) . . ?
B8 B9 I9 121.8(5) . . ?
B12 B9 I9 124.5(5) . . ?
B5 B9 I9 120.1(5) . . ?
B10 B9 I9 123.0(5) . . ?
B6 B10 B11 59.8(5) . . ?
B6 B10 B5 60.1(5) . . ?
B11 B10 B5 107.8(6) . . ?
B6 B10 B12 107.3(7) . . ?
B11 B10 B12 59.7(5) . . ?
B5 B10 B12 107.5(6) . . ?
B6 B10 B9 107.8(6) . . ?
B11 B10 B9 107.6(6) . . ?
B5 B10 B9 60.0(5) . . ?
B12 B10 B9 59.7(5) . . ?
B6 B10 I10 120.7(6) . . ?
B11 B10 I10 121.8(6) . . ?
B5 B10 I10 121.1(6) . . ?
B12 B10 I10 123.4(5) . . ?
B9 B10 I10 122.7(5) . . ?
C2 B11 B6 58.5(5) . . ?
C2 B11 B10 103.6(6) . . ?
B6 B11 B10 59.8(5) . . ?
C2 B11 B12 103.1(6) . . ?
B6 B11 B12 108.2(6) . . ?
B10 B11 B12 60.8(5) . . ?
C2 B11 B7 57.8(5) . . ?
B6 B11 B7 107.6(7) . . ?
B10 B11 B7 107.9(6) . . ?
B12 B11 B7 59.3(5) . . ?
C2 B11 H11 126.0 . . ?
B6 B11 H11 121.4 . . ?
B10 B11 H11 122.3 . . ?
B12 B11 H11 122.6 . . ?
B7 B11 H11 121.9 . . ?
B7 B12 B11 60.9(5) . . ?
B7 B12 B9 107.6(6) . . ?
B11 B12 B9 107.9(6) . . ?
B7 B12 B8 59.7(5) . . ?
B11 B12 B8 108.6(6) . . ?
B9 B12 B8 59.8(5) . . ?
B7 B12 B10 108.2(6) . . ?
B11 B12 B10 59.6(5) . . ?
B9 B12 B10 60.2(5) . . ?
B8 B12 B10 108.1(6) . . ?
B7 B12 I12 120.5(5) . . ?
B11 B12 I12 120.0(5) . . ?
B9 B12 I12 123.5(5) . . ?
B8 B12 I12 122.3(5) . . ?
B10 B12 I12 122.0(5) . . ?
C22 C21 B26 62.3(6) . . ?
C22 C21 B25 111.2(7) . . ?
B26 C21 B25 63.2(6) . . ?
C22 C21 B23 60.3(6) . . ?
B26 C21 B23 115.0(7) . . ?
B25 C21 B23 114.2(7) . . ?
C22 C21 B24 110.3(8) . . ?
B26 C21 B24 115.6(7) . . ?
B25 C21 B24 62.7(6) . . ?
B23 C21 B24 62.5(6) . . ?
C22 C21 H21 121.6 . . ?
B26 C21 H21 116.3 . . ?
B25 C21 H21 118.4 . . ?
B23 C21 H21 118.1 . . ?
B24 C21 H21 118.5 . . ?
C21 C22 B23 62.9(6) . . ?
C21 C22 B27 113.9(8) . . ?
B23 C22 B27 64.0(7) . . ?
C21 C22 B26 60.6(6) . . ?
B23 C22 B26 115.7(7) . . ?
B27 C22 B26 116.5(7) . . ?
C21 C22 B31 112.0(7) . . ?
B23 C22 B31 116.9(7) . . ?
B27 C22 B31 63.8(6) . . ?
B26 C22 B31 63.1(6) . . ?
C21 C22 H22 120.4 . . ?
B23 C22 H22 115.9 . . ?
B27 C22 H22 116.5 . . ?
B26 C22 H22 117.4 . . ?
B31 C22 H22 117.5 . . ?
C22 B23 C21 56.9(6) . . ?
C22 B23 B24 104.8(8) . . ?
C21 B23 B24 59.0(6) . . ?
C22 B23 B27 58.7(6) . . ?
C21 B23 B27 104.9(8) . . ?
B24 B23 B27 108.6(7) . . ?
C22 B23 B28 104.5(7) . . ?
C21 B23 B28 104.6(7) . . ?
B24 B23 B28 59.8(6) . . ?
B27 B23 B28 60.3(6) . . ?
C22 B23 H23 124.8 . . ?
C21 B23 H23 124.5 . . ?
B24 B23 H23 121.8 . . ?
B27 B23 H23 121.7 . . ?
B28 B23 H23 123.1 . . ?
C21 B24 B25 57.5(6) . . ?
C21 B24 B28 104.5(7) . . ?
B25 B24 B28 107.3(7) . . ?
C21 B24 B23 58.5(6) . . ?
B25 B24 B23 106.7(8) . . ?
B28 B24 B23 60.3(6) . . ?
C21 B24 B29 103.9(7) . . ?
B25 B24 B29 59.9(6) . . ?
B28 B24 B29 59.8(5) . . ?
B23 B24 B29 107.7(7) . . ?
C21 B24 H24 125.3 . . ?
B25 B24 H24 122.4 . . ?
B28 B24 H24 122.3 . . ?
B23 B24 H24 121.8 . . ?
B29 B24 H24 122.6 . . ?
C21 B25 B30 105.7(6) . . ?
C21 B25 B26 58.2(6) . . ?
B30 B25 B26 60.7(5) . . ?
C21 B25 B24 59.8(6) . . ?
B30 B25 B24 110.1(7) . . ?
B26 B25 B24 109.0(7) . . ?
C21 B25 B29 106.0(7) . . ?
B30 B25 B29 61.2(5) . . ?
B26 B25 B29 109.4(6) . . ?
B24 B25 B29 60.5(6) . . ?
C21 B25 H25 124.4 . . ?
B30 B25 H25 121.1 . . ?
B26 B25 H25 121.2 . . ?
B24 B25 H25 120.4 . . ?
B29 B25 H25 121.3 . . ?
C21 B26 C22 57.0(6) . . ?
C21 B26 B25 58.6(5) . . ?
C22 B26 B25 103.5(8) . . ?
C21 B26 B30 104.9(7) . . ?
C22 B26 B30 104.5(7) . . ?
B25 B26 B30 59.2(5) . . ?
C21 B26 B31 105.3(8) . . ?
C22 B26 B31 58.5(5) . . ?
B25 B26 B31 107.7(7) . . ?
B30 B26 B31 60.9(5) . . ?
C21 B26 H26 124.2 . . ?
C22 B26 H26 125.2 . . ?
B25 B26 H26 122.9 . . ?
B30 B26 H26 122.9 . . ?
B31 B26 H26 121.6 . . ?
C22 B27 B32 103.2(8) . . ?
C22 B27 B23 57.3(6) . . ?
B32 B27 B23 107.3(7) . . ?
C22 B27 B28 103.2(7) . . ?
B32 B27 B28 60.0(5) . . ?
B23 B27 B28 60.0(6) . . ?
C22 B27 B31 58.2(6) . . ?
B32 B27 B31 59.7(5) . . ?
B23 B27 B31 106.8(8) . . ?
B28 B27 B31 107.6(7) . . ?
C22 B27 H27 126.1 . . ?
B32 B27 H27 122.8 . . ?
B23 B27 H27 122.1 . . ?
B28 B27 H27 122.6 . . ?
B31 B27 H27 121.8 . . ?
B29 B28 B24 60.3(6) . . ?
B29 B28 B32 60.2(5) . . ?
B24 B28 B32 107.8(7) . . ?
B29 B28 B23 107.7(8) . . ?
B24 B28 B23 59.9(6) . . ?
B32 B28 B23 106.5(7) . . ?
B29 B28 B27 108.1(7) . . ?
B24 B28 B27 108.1(8) . . ?
B32 B28 B27 59.3(5) . . ?
B23 B28 B27 59.6(6) . . ?
B29 B28 I28 121.1(6) . . ?
B24 B28 I28 118.0(6) . . ?
B32 B28 I28 125.8(6) . . ?
B23 B28 I28 120.5(6) . . ?
B27 B28 I28 124.1(7) . . ?
B25 B29 B28 107.3(6) . . ?
B25 B29 B32 106.5(6) . . ?
B28 B29 B32 60.0(5) . . ?
B25 B29 B24 59.6(6) . . ?
B28 B29 B24 60.0(6) . . ?
B32 B29 B24 107.4(6) . . ?
B25 B29 B30 58.4(5) . . ?
B28 B29 B30 108.7(6) . . ?
B32 B29 B30 60.7(5) . . ?
B24 B29 B30 107.1(7) . . ?
B25 B29 I29 120.6(5) . . ?
B28 B29 I29 122.9(6) . . ?
B32 B29 I29 124.5(5) . . ?
B24 B29 I29 120.5(6) . . ?
B30 B29 I29 121.8(5) . . ?
B25 B30 B26 60.1(5) . . ?
B25 B30 B29 60.3(5) . . ?
B26 B30 B29 108.3(7) . . ?
B25 B30 B31 107.7(6) . . ?
B26 B30 B31 59.9(5) . . ?
B29 B30 B31 107.4(7) . . ?
B25 B30 B32 107.0(7) . . ?
B26 B30 B32 106.7(6) . . ?
B29 B30 B32 59.5(5) . . ?
B31 B30 B32 59.0(5) . . ?
B25 B30 I30 121.2(6) . . ?
B26 B30 I30 120.9(6) . . ?
B29 B30 I30 122.2(5) . . ?
B31 B30 I30 122.1(6) . . ?
B32 B30 I30 123.8(5) . . ?
C22 B31 B32 102.8(7) . . ?
C22 B31 B26 58.5(6) . . ?
B32 B31 B26 107.6(7) . . ?
C22 B31 B27 57.9(6) . . ?
B32 B31 B27 59.4(5) . . ?
B26 B31 B27 107.8(8) . . ?
C22 B31 B30 103.2(6) . . ?
B32 B31 B30 60.8(5) . . ?
B26 B31 B30 59.2(5) . . ?
B27 B31 B30 108.2(7) . . ?
C22 B31 H31 126.2 . . ?
B32 B31 H31 122.8 . . ?
B26 B31 H31 121.7 . . ?
B27 B31 H31 121.6 . . ?
B30 B31 H31 122.4 . . ?
B27 B32 B31 60.9(6) . . ?
B27 B32 B28 60.8(6) . . ?
B31 B32 B28 109.2(6) . . ?
B27 B32 B29 108.9(6) . . ?
B31 B32 B29 108.7(6) . . ?
B28 B32 B29 59.8(5) . . ?
B27 B32 B30 108.9(7) . . ?
B31 B32 B30 60.2(5) . . ?
B28 B32 B30 107.8(6) . . ?
B29 B32 B30 59.8(5) . . ?
B27 B32 I32 119.9(6) . . ?
B31 B32 I32 118.6(6) . . ?
B28 B32 I32 123.3(6) . . ?
B29 B32 I32 123.5(5) . . ?
B30 B32 I32 121.2(5) . . ?

loop_
_geom_bond_atom_site_label_1
_geom_bond_atom_site_label_2
_geom_bond_distance
_geom_bond_site_symmetry_2
_geom_bond_publ_flag
I8 B8 2.139(10) . ?
I9 B9 2.143(8) . ?
I10 B10 2.148(9) . ?
I12 B12 2.149(8) . ?
C1 C2 1.599(10) . ?
C1 B3 1.697(12) . ?
C1 B5 1.702(11) . ?
C1 B4 1.710(12) . ?
C1 B6 1.719(13) . ?
C1 H1 1.1200 . ?
C2 B6 1.704(13) . ?
C2 B7 1.704(12) . ?
C2 B3 1.705(12) . ?
C2 B11 1.712(12) . ?
C2 H2 1.1200 . ?
B3 B8 1.768(12) . ?
B3 B7 1.773(13) . ?
B3 B4 1.780(13) . ?
B3 H3 1.1200 . ?
B4 B9 1.778(11) . ?
B4 B8 1.782(12) . ?
B4 B5 1.790(13) . ?
B4 H4 1.1200 . ?
B5 B6 1.789(13) . ?
B5 B10 1.799(13) . ?
B5 B9 1.804(13) . ?
B5 H5 1.1200 . ?
B6 B11 1.774(13) . ?
B6 B10 1.775(13) . ?
B6 H6 1.1200 . ?
B7 B12 1.781(13) . ?
B7 B8 1.785(13) . ?
B7 B11 1.809(14) . ?
B7 H7 1.1200 . ?
B8 B9 1.797(13) . ?
B8 B12 1.805(12) . ?
B9 B12 1.799(11) . ?
B9 B10 1.809(12) . ?
B10 B11 1.786(13) . ?
B10 B12 1.808(13) . ?
B11 B12 1.788(12) . ?
B11 H11 1.1200 . ?
I28 B28 2.158(11) . ?
I29 B29 2.152(8) . ?
I30 B30 2.156(9) . ?
I32 B32 2.164(8) . ?
C21 C22 1.611(12) . ?
C21 B26 1.673(15) . ?
C21 B25 1.681(12) . ?
C21 B23 1.711(16) . ?
C21 B24 1.721(14) . ?
C21 H21 1.1200 . ?
C22 B23 1.670(15) . ?
C22 B27 1.695(15) . ?
C22 B26 1.700(14) . ?
C22 B31 1.701(13) . ?
C22 H22 1.1200 . ?
B23 B24 1.781(15) . ?
B23 B27 1.782(14) . ?
B23 B28 1.789(14) . ?
B23 H23 1.1200 . ?
B24 B25 1.771(16) . ?
B24 B28 1.780(14) . ?
B24 B29 1.785(13) . ?
B24 H24 1.1200 . ?
B25 B30 1.740(12) . ?
B25 B26 1.757(13) . ?
B25 B29 1.775(13) . ?
B25 H25 1.1200 . ?
B26 B30 1.766(12) . ?
B26 B31 1.779(13) . ?
B26 H26 1.1200 . ?
B27 B32 1.768(13) . ?
B27 B28 1.795(14) . ?
B27 B31 1.795(17) . ?
B27 H27 1.1200 . ?
B28 B29 1.776(13) . ?
B28 B32 1.781(13) . ?
B29 B32 1.784(12) . ?
B29 B30 1.791(13) . ?
B30 B31 1.795(13) . ?
B30 B32 1.807(13) . ?
B31 B32 1.773(12) . ?
B31 H31 1.1200 . ?

loop_
_geom_hbond_atom_site_label_D
_geom_hbond_atom_site_label_H
_geom_hbond_atom_site_label_A
_geom_hbond_distance_DH
_geom_hbond_distance_HA
_geom_hbond_distance_DA
_geom_hbond_angle_DHA
_geom_hbond_site_symmetry_A
C1 H1 I9 1.12 3.05 3.840(7) 127.9 2
C1 H1 I12 1.12 2.97 3.824(8) 133.1 2
C2 H2 I8 1.12 3.03 3.918(7) 136.4 4_565
C21 H21 I29 1.12 3.06 4.016(9) 143.1 2_655
C21 H21 I32 1.12 3.05 3.808(9) 125.1 2_655
C22 H22 I28 1.12 3.08 4.074(8) 148.2 4_565
